data_4517177
loop_
_publ_author_name
'Korvorapun, Korkit'
'Kuniyil, Rositha'
'Ackermann, Lutz'

_publ_section_title
;
 Late-Stage Diversification by Selectivity Switch in meta-C--H Activation:
 Evidence for Singlet Stabilization
;
_journal_name_full 'ACS Catalysis'
_journal_page_first 435
_journal_paper_doi 10.1021/acscatal.9b04592
_journal_year 2019
_chemical_formula_moiety 'C21 H19 F N4'
_chemical_formula_sum 'C21 H19 F N4'
_chemical_formula_weight 346.40
_space_group_crystal_system monoclinic
_space_group_IT_number 14
_space_group_name_Hall '-P 2ybc'
_space_group_name_H-M_alt 'P 1 21/c 1'
_atom_sites_solution_hydrogens geom
_atom_sites_solution_primary dual
_audit_creation_date 2018-02-16
_audit_creation_method
;
Olex2 1.2
(compiled 2017.08.10 svn.r3458 for OlexSys, GUI svn.r5381)
;
_cell_angle_alpha 90
_cell_angle_beta 94.764(2)
_cell_angle_gamma 90
_cell_formula_units_Z 4
_cell_length_a 11.2425(7)
_cell_length_b 9.3295(6)
_cell_length_c 16.3348(11)
_cell_measurement_reflns_used 9869
_cell_measurement_temperature 100
_cell_measurement_theta_max 31.52
_cell_measurement_theta_min 2.52
_cell_volume 1707.39(19)
_computing_cell_refinement 'SAINT V8.38A (?, 2016)'
_computing_data_reduction 'SAINT V8.38A (?, 2016)'
_computing_molecular_graphics 'Olex2 (Dolomanov et al., 2009)'
_computing_publication_material 'Olex2 (Dolomanov et al., 2009)'
_computing_structure_refinement 'XL (Sheldrick, 2008)'
_computing_structure_solution 'XT (Sheldrick, 2015)'
_diffrn_ambient_temperature 99.98
_diffrn_measured_fraction_theta_full 0.984
_diffrn_measured_fraction_theta_max 0.988
_diffrn_measurement_device_type 'Bruker APEX-II CCD'
_diffrn_measurement_method '\f and \w scans'
_diffrn_radiation_type MoK\a
_diffrn_radiation_wavelength 0.71073
_diffrn_reflns_av_R_equivalents 0.0
_diffrn_reflns_av_unetI/netI 0.0206
_diffrn_reflns_Laue_measured_fraction_full 0.984
_diffrn_reflns_Laue_measured_fraction_max 0.988
_diffrn_reflns_limit_h_max 16
_diffrn_reflns_limit_h_min -16
_diffrn_reflns_limit_k_max 13
_diffrn_reflns_limit_k_min 0
_diffrn_reflns_limit_l_max 24
_diffrn_reflns_limit_l_min 0
_diffrn_reflns_number 5632
_diffrn_reflns_point_group_measured_fraction_full 0.984
_diffrn_reflns_point_group_measured_fraction_max 0.988
_diffrn_reflns_theta_full 25.242
_diffrn_reflns_theta_max 31.542
_diffrn_reflns_theta_min 2.502
_diffrn_standards_number 0
_exptl_absorpt_coefficient_mu 0.090
_exptl_absorpt_correction_T_max 0.901127
_exptl_absorpt_correction_T_min 0.827952
_exptl_absorpt_correction_type multi-scan
_exptl_absorpt_process_details
;
 TWINABS-2012/1 (Bruker,2012) was used for absorption correction.
 
For component 1:
 wR2(int) was 0.0923 before and 0.0376 after correction.
 The Ratio of minimum to maximum transmission is 0.92.
 The \l/2 correction factor is Not present

Final HKLF 4 output contains 42536 reflections, Rint = 0.0300
 (22684 with I > 3sig(I), Rint = 0.0267)
;
_exptl_crystal_colour colourless
_exptl_crystal_colour_primary colourless
_exptl_crystal_density_diffrn 1.348
_exptl_crystal_description block
_exptl_crystal_F_000 728
_exptl_crystal_size_max 0.424
_exptl_crystal_size_mid 0.247
_exptl_crystal_size_min 0.21
_refine_diff_density_max 0.444
_refine_diff_density_min -0.272
_refine_diff_density_rms 0.045
_refine_ls_extinction_method none
_refine_ls_goodness_of_fit_ref 1.041
_refine_ls_hydrogen_treatment constr
_refine_ls_matrix_type full
_refine_ls_number_parameters 237
_refine_ls_number_reflns 5632
_refine_ls_number_restraints 0
_refine_ls_restrained_S_all 1.041
_refine_ls_R_factor_all 0.0428
_refine_ls_R_factor_gt 0.0392
_refine_ls_shift/su_max 0.001
_refine_ls_shift/su_mean 0.000
_refine_ls_structure_factor_coef Fsqd
_refine_ls_weighting_details 'w=1/[\s^2^(Fo^2^)+(0.0544P)^2^+0.5789P] where P=(Fo^2^+2Fc^2^)/3'
_refine_ls_weighting_scheme calc
_refine_ls_wR_factor_gt 0.1076
_refine_ls_wR_factor_ref 0.1096
_reflns_Friedel_coverage 0.000
_reflns_number_gt 5051
_reflns_number_total 5632
_reflns_threshold_expression 'I > 2\s(I)'
_cod_data_source_file cs9b04592_si_006.cif
_cod_data_source_block mo_0272_cg_0m_4
_cod_database_code 4517177
_shelx_shelxl_version_number 2016/6
_shelx_space_group_comment
;
The symmetry employed for this shelxl refinement is uniquely defined
by the following loop, which should always be used as a source of
symmetry information in preference to the above space-group names.
They are only intended as comments.
;
_shelx_estimated_absorpt_t_max 0.981
_shelx_estimated_absorpt_t_min 0.963
_olex2_refinement_description
;
1. Fixed Uiso
 At 1.2 times of:
  All C(H) groups, All C(H,H) groups
 At 1.5 times of:
  All C(H,H,H) groups
2.a Ternary CH refined with riding coordinates:
 C19(H19)
2.b Secondary CH2 refined with riding coordinates:
 C7(H7A,H7B)
2.c Aromatic/amide H refined with riding coordinates:
 C2(H2), C3(H3), C5(H5), C6(H6), C9(H9), C11(H11), C12(H12), C13(H13),
 C15(H15), C17(H17)
2.d Idealised Me refined as rotating group:
 C20(H20A,H20B,H20C), C21(H21A,H21B,H21C)
;
_olex2_submission_special_instructions 'No special instructions were received'

loop_
_space_group_symop_operation_xyz
'x, y, z'
'-x, y+1/2, -z+1/2'
'-x, -y, -z'
'x, -y-1/2, z-1/2'

loop_
_atom_site_label
_atom_site_type_symbol
_atom_site_fract_x
_atom_site_fract_y
_atom_site_fract_z
_atom_site_U_iso_or_equiv
_atom_site_adp_type
_atom_site_occupancy
_atom_site_site_symmetry_order
_atom_site_calc_flag
_atom_site_refinement_flags_posn
F1 F 0.19872(6) 0.65491(7) 0.71192(4) 0.03026(15) Uani 1 1 d .
N1 N 0.40465(6) 0.52344(8) 0.22561(5) 0.01813(14) Uani 1 1 d .
N2 N 0.41969(6) 0.66333(8) 0.10295(5) 0.01756(14) Uani 1 1 d .
N3 N 0.23707(6) 0.65932(8) 0.01332(4) 0.01478(13) Uani 1 1 d .
N4 N 0.12460(6) 0.51653(8) 0.08777(4) 0.01590(14) Uani 1 1 d .
C1 C 0.22357(8) 0.55514(10) 0.65548(5) 0.02116(17) Uani 1 1 d .
C2 C 0.34007(8) 0.51123(11) 0.65230(6) 0.02393(18) Uani 1 1 d .
H2 H 0.402037 0.549012 0.689166 0.029 Uiso 1 1 calc R
C3 C 0.36418(8) 0.41001(10) 0.59354(6) 0.02204(17) Uani 1 1 d .
H3 H 0.444066 0.378680 0.590355 0.026 Uiso 1 1 calc R
C4 C 0.27424(7) 0.35315(9) 0.53910(5) 0.01665(15) Uani 1 1 d .
C5 C 0.15744(7) 0.40077(10) 0.54493(5) 0.01945(16) Uani 1 1 d .
H5 H 0.094947 0.363072 0.508475 0.023 Uiso 1 1 calc R
C6 C 0.13081(8) 0.50229(11) 0.60305(5) 0.02127(17) Uani 1 1 d .
H6 H 0.051226 0.534411 0.606660 0.026 Uiso 1 1 calc R
C7 C 0.30350(8) 0.24000(10) 0.47735(5) 0.01930(16) Uani 1 1 d .
H7A H 0.390966 0.238454 0.473752 0.023 Uiso 1 1 calc R
H7B H 0.279801 0.145050 0.497626 0.023 Uiso 1 1 calc R
C8 C 0.24287(7) 0.26299(9) 0.39215(5) 0.01642(15) Uani 1 1 d .
C9 C 0.29208(7) 0.35660(9) 0.33779(5) 0.01529(14) Uani 1 1 d .
H9 H 0.364553 0.404768 0.354349 0.018 Uiso 1 1 calc R
C10 C 0.23647(7) 0.38088(9) 0.25911(5) 0.01409(14) Uani 1 1 d .
C11 C 0.12975(7) 0.30958(10) 0.23473(5) 0.01871(16) Uani 1 1 d .
H11 H 0.090980 0.325769 0.181624 0.022 Uiso 1 1 calc R
C12 C 0.08080(8) 0.21519(10) 0.28840(6) 0.02172(17) Uani 1 1 d .
H12 H 0.008690 0.166249 0.271810 0.026 Uiso 1 1 calc R
C13 C 0.13699(8) 0.19204(10) 0.36637(5) 0.01995(16) Uani 1 1 d .
H13 H 0.102856 0.127065 0.402589 0.024 Uiso 1 1 calc R
C14 C 0.29219(7) 0.47986(9) 0.20297(5) 0.01427(14) Uani 1 1 d .
C15 C 0.46045(7) 0.61066(10) 0.17607(5) 0.01977(16) Uani 1 1 d .
H15 H 0.539060 0.638667 0.195370 0.024 Uiso 1 1 calc R
C16 C 0.30765(7) 0.62163(9) 0.08261(5) 0.01414(14) Uani 1 1 d .
C17 C 0.12951(7) 0.59372(9) 0.02057(5) 0.01607(15) Uani 1 1 d .
H17 H 0.063805 0.603091 -0.019553 0.019 Uiso 1 1 calc R
C18 C 0.23749(7) 0.53213(8) 0.12857(5) 0.01371(14) Uani 1 1 d .
C19 C 0.27578(8) 0.74438(9) -0.05590(5) 0.01729(15) Uani 1 1 d .
H19 H 0.320830 0.829834 -0.033053 0.021 Uiso 1 1 calc R
C20 C 0.35930(8) 0.65478(11) -0.10395(6) 0.02250(17) Uani 1 1 d .
H20A H 0.427493 0.623141 -0.067110 0.034 Uiso 1 1 calc GR
H20B H 0.387834 0.712651 -0.148401 0.034 Uiso 1 1 calc GR
H20C H 0.316313 0.570895 -0.127251 0.034 Uiso 1 1 calc GR
C21 C 0.16782(9) 0.79677(10) -0.10983(6) 0.02332(18) Uani 1 1 d .
H21A H 0.125369 0.714465 -0.135529 0.035 Uiso 1 1 calc GR
H21B H 0.194155 0.860241 -0.152581 0.035 Uiso 1 1 calc GR
H21C H 0.114331 0.849385 -0.076136 0.035 Uiso 1 1 calc GR

loop_
_atom_site_aniso_label
_atom_site_aniso_U_11
_atom_site_aniso_U_22
_atom_site_aniso_U_33
_atom_site_aniso_U_23
_atom_site_aniso_U_13
_atom_site_aniso_U_12
F1 0.0380(3) 0.0298(3) 0.0222(3) -0.0083(2) -0.0022(2) 0.0030(3)
N1 0.0145(3) 0.0233(3) 0.0162(3) 0.0027(3) -0.0007(2) -0.0035(2)
N2 0.0146(3) 0.0212(3) 0.0168(3) 0.0023(3) 0.0006(2) -0.0035(2)
N3 0.0146(3) 0.0168(3) 0.0129(3) 0.0013(2) 0.0003(2) -0.0020(2)
N4 0.0132(3) 0.0197(3) 0.0145(3) 0.0012(2) -0.0004(2) -0.0014(2)
C1 0.0265(4) 0.0212(4) 0.0153(3) 0.0001(3) -0.0008(3) 0.0004(3)
C2 0.0220(4) 0.0255(4) 0.0228(4) 0.0011(3) -0.0069(3) -0.0021(3)
C3 0.0159(3) 0.0258(4) 0.0237(4) 0.0040(3) -0.0026(3) 0.0007(3)
C4 0.0158(3) 0.0207(4) 0.0134(3) 0.0047(3) 0.0007(3) 0.0009(3)
C5 0.0154(3) 0.0268(4) 0.0159(3) -0.0006(3) -0.0006(3) 0.0006(3)
C6 0.0186(4) 0.0277(4) 0.0175(4) -0.0010(3) 0.0011(3) 0.0020(3)
C7 0.0195(4) 0.0229(4) 0.0156(3) 0.0043(3) 0.0023(3) 0.0055(3)
C8 0.0165(3) 0.0187(3) 0.0143(3) 0.0018(3) 0.0030(3) 0.0034(3)
C9 0.0146(3) 0.0173(3) 0.0139(3) 0.0005(3) 0.0014(2) 0.0010(3)
C10 0.0139(3) 0.0162(3) 0.0124(3) 0.0000(3) 0.0025(2) -0.0002(3)
C11 0.0178(3) 0.0224(4) 0.0157(3) 0.0013(3) -0.0001(3) -0.0039(3)
C12 0.0189(4) 0.0254(4) 0.0207(4) 0.0037(3) 0.0007(3) -0.0060(3)
C13 0.0189(4) 0.0222(4) 0.0192(4) 0.0048(3) 0.0041(3) -0.0014(3)
C14 0.0136(3) 0.0171(3) 0.0121(3) -0.0004(3) 0.0014(2) -0.0008(3)
C15 0.0144(3) 0.0254(4) 0.0190(4) 0.0034(3) -0.0012(3) -0.0045(3)
C16 0.0141(3) 0.0159(3) 0.0124(3) -0.0003(3) 0.0009(2) -0.0009(3)
C17 0.0140(3) 0.0186(3) 0.0155(3) 0.0004(3) 0.0002(3) -0.0018(3)
C18 0.0126(3) 0.0161(3) 0.0125(3) -0.0006(3) 0.0014(2) -0.0010(2)
C19 0.0197(4) 0.0182(4) 0.0139(3) 0.0027(3) 0.0007(3) -0.0045(3)
C20 0.0200(4) 0.0308(4) 0.0172(4) 0.0001(3) 0.0046(3) -0.0026(3)
C21 0.0259(4) 0.0241(4) 0.0195(4) 0.0068(3) -0.0010(3) 0.0006(3)

loop_
_atom_type_symbol
_atom_type_description
_atom_type_scat_dispersion_real
_atom_type_scat_dispersion_imag
_atom_type_scat_source
C C 0.0033 0.0016 'International Tables Vol C Tables 4.2.6.8 and 6.1.1.4'
H H 0.0000 0.0000 'International Tables Vol C Tables 4.2.6.8 and 6.1.1.4'
F F 0.0171 0.0103 'International Tables Vol C Tables 4.2.6.8 and 6.1.1.4'
N N 0.0061 0.0033 'International Tables Vol C Tables 4.2.6.8 and 6.1.1.4'

loop_
_geom_angle_atom_site_label_1
_geom_angle_atom_site_label_2
_geom_angle_atom_site_label_3
_geom_angle
C15 N1 C14 119.49(7)
C16 N2 C15 111.22(7)
C16 N3 C19 125.59(7)
C17 N3 C16 105.56(7)
C17 N3 C19 128.70(7)
C17 N4 C18 104.01(7)
F1 C1 C2 118.70(8)
F1 C1 C6 118.57(8)
C2 C1 C6 122.73(9)
C1 C2 H2 121.0
C1 C2 C3 117.97(8)
C3 C2 H2 121.0
C2 C3 H3 119.1
C2 C3 C4 121.76(8)
C4 C3 H3 119.1
C3 C4 C5 118.12(8)
C3 C4 C7 120.23(8)
C5 C4 C7 121.63(8)
C4 C5 H5 119.3
C6 C5 C4 121.33(8)
C6 C5 H5 119.3
C1 C6 C5 118.10(8)
C1 C6 H6 121.0
C5 C6 H6 121.0
C4 C7 H7A 108.7
C4 C7 H7B 108.7
H7A C7 H7B 107.6
C8 C7 C4 114.04(7)
C8 C7 H7A 108.7
C8 C7 H7B 108.7
C9 C8 C7 120.19(8)
C9 C8 C13 118.62(8)
C13 C8 C7 121.19(8)
C8 C9 H9 119.5
C8 C9 C10 121.07(7)
C10 C9 H9 119.5
C9 C10 C11 119.40(7)
C9 C10 C14 119.41(7)
C11 C10 C14 121.19(7)
C10 C11 H11 120.1
C12 C11 C10 119.80(8)
C12 C11 H11 120.1
C11 C12 H12 119.9
C11 C12 C13 120.20(8)
C13 C12 H12 119.9
C8 C13 H13 119.5
C12 C13 C8 120.91(8)
C12 C13 H13 119.5
N1 C14 C10 117.00(7)
N1 C14 C18 117.75(7)
C18 C14 C10 125.25(7)
N1 C15 H15 115.8
N2 C15 N1 128.32(8)
N2 C15 H15 115.8
N2 C16 N3 126.86(7)
N2 C16 C18 126.84(7)
N3 C16 C18 106.29(7)
N3 C17 H17 122.7
N4 C17 N3 114.51(7)
N4 C17 H17 122.7
N4 C18 C14 134.05(7)
N4 C18 C16 109.63(7)
C14 C18 C16 116.32(7)
N3 C19 H19 108.4
N3 C19 C20 109.47(7)
N3 C19 C21 110.16(7)
C20 C19 H19 108.4
C21 C19 H19 108.4
C21 C19 C20 112.01(7)
C19 C20 H20A 109.5
C19 C20 H20B 109.5
C19 C20 H20C 109.5
H20A C20 H20B 109.5
H20A C20 H20C 109.5
H20B C20 H20C 109.5
C19 C21 H21A 109.5
C19 C21 H21B 109.5
C19 C21 H21C 109.5
H21A C21 H21B 109.5
H21A C21 H21C 109.5
H21B C21 H21C 109.5

loop_
_geom_bond_atom_site_label_1
_geom_bond_atom_site_label_2
_geom_bond_distance
F1 C1 1.3554(11)
N1 C14 1.3502(10)
N1 C15 1.3397(11)
N2 C15 1.3367(11)
N2 C16 1.3337(10)
N3 C16 1.3730(10)
N3 C17 1.3691(10)
N3 C19 1.4762(10)
N4 C17 1.3179(11)
N4 C18 1.3913(10)
C1 C2 1.3774(13)
C1 C6 1.3841(12)
C2 H2 0.9500
C2 C3 1.3891(14)
C3 H3 0.9500
C3 C4 1.3948(12)
C4 C5 1.3969(11)
C4 C7 1.5150(12)
C5 H5 0.9500
C5 C6 1.3911(13)
C6 H6 0.9500
C7 H7A 0.9900
C7 H7B 0.9900
C7 C8 1.5132(12)
C8 C9 1.3925(11)
C8 C13 1.3960(12)
C9 H9 0.9500
C9 C10 1.4001(11)
C10 C11 1.4004(11)
C10 C14 1.4770(11)
C11 H11 0.9500
C11 C12 1.3882(12)
C12 H12 0.9500
C12 C13 1.3908(12)
C13 H13 0.9500
C14 C18 1.4032(11)
C15 H15 0.9500
C16 C18 1.4076(11)
C17 H17 0.9500
C19 H19 1.0000
C19 C20 1.5227(13)
C19 C21 1.5200(12)
C20 H20A 0.9800
C20 H20B 0.9800
C20 H20C 0.9800
C21 H21A 0.9800
C21 H21B 0.9800
C21 H21C 0.9800
